data_1561043
loop_
_publ_author_name
'Zhang, Yuxing'
'Jian, Zhongbao'

_publ_section_title
;
 Polar Additive Triggered Branching Switch and Block Polyolefin Topology
 in Living Ethylene Polymerization
;
_journal_name_full Macromolecules
_journal_paper_doi 10.1021/acs.macromol.1c00174
_journal_year 2021
_chemical_formula_moiety 'C90 H62 N3 O2 Pd, C32 H12 B F24'
_chemical_formula_sum 'C122 H74 B F24 N3 O2 Pd'
_chemical_formula_weight 2187.05
_space_group_crystal_system triclinic
_space_group_IT_number 2
_space_group_name_Hall '-P 1'
_space_group_name_H-M_alt 'P -1'
_atom_sites_solution_hydrogens geom
_audit_creation_date 2020-11-05
_audit_creation_method
;
Olex2 1.2
(compiled 2018.05.29 svn.r3508 for OlexSys, GUI svn.r5506)
;
_cell_angle_alpha 82.810(2)
_cell_angle_beta 78.691(2)
_cell_angle_gamma 86.591(2)
_cell_formula_units_Z 2
_cell_length_a 17.8161(11)
_cell_length_b 17.9108(10)
_cell_length_c 19.3137(10)
_cell_measurement_reflns_used 9580
_cell_measurement_temperature 206(2)
_cell_measurement_theta_max 27.823
_cell_measurement_theta_min 2.293
_cell_volume 5992.0(6)
_computing_cell_refinement 'SAINT V8.40A (?, 2016)'
_computing_data_reduction 'SAINT V8.40A (?, 2016)'
_computing_molecular_graphics 'Olex2 (Dolomanov et al., 2009)'
_computing_publication_material 'Olex2 (Dolomanov et al., 2009)'
_computing_structure_refinement 'ShelXL (Sheldrick, 2015)'
_computing_structure_solution 'SHELXT 2014/5 (Sheldrick, 2014)'
_diffrn_ambient_temperature 206.0
_diffrn_measured_fraction_theta_full 0.996
_diffrn_measured_fraction_theta_max 0.994
_diffrn_measurement_device_type 'bruker apex ccd'
_diffrn_radiation_type MoK\a
_diffrn_radiation_wavelength 0.71073
_diffrn_reflns_av_R_equivalents 0.1167
_diffrn_reflns_av_unetI/netI 0.0649
_diffrn_reflns_Laue_measured_fraction_full 0.996
_diffrn_reflns_Laue_measured_fraction_max 0.994
_diffrn_reflns_limit_h_max 23
_diffrn_reflns_limit_h_min -23
_diffrn_reflns_limit_k_max 23
_diffrn_reflns_limit_k_min -23
_diffrn_reflns_limit_l_max 25
_diffrn_reflns_limit_l_min -25
_diffrn_reflns_number 235668
_diffrn_reflns_point_group_measured_fraction_full 0.996
_diffrn_reflns_point_group_measured_fraction_max 0.994
_diffrn_reflns_theta_full 25.242
_diffrn_reflns_theta_max 27.964
_diffrn_reflns_theta_min 2.126
_exptl_absorpt_coefficient_mu 0.240
_exptl_absorpt_correction_T_max 0.7456
_exptl_absorpt_correction_T_min 0.5179
_exptl_absorpt_correction_type multi-scan
_exptl_absorpt_process_details
;
 SADABS 2016/2: Krause, L., Herbst-Irmer, R., Sheldrick G.M. & Stalke D.,
 J. Appl. Cryst. 48 (2015) 3-10
;
_exptl_crystal_colour orange
_exptl_crystal_colour_primary orange
_exptl_crystal_density_diffrn 1.212
_exptl_crystal_description block
_exptl_crystal_F_000 2220
_exptl_crystal_size_max 0.32
_exptl_crystal_size_mid 0.28
_exptl_crystal_size_min 0.12
_refine_diff_density_max 1.348
_refine_diff_density_min -1.576
_refine_diff_density_rms 0.098
_refine_ls_extinction_method none
_refine_ls_goodness_of_fit_ref 1.019
_refine_ls_hydrogen_treatment constr
_refine_ls_matrix_type full
_refine_ls_number_parameters 1391
_refine_ls_number_reflns 28657
_refine_ls_number_restraints 0
_refine_ls_restrained_S_all 1.019
_refine_ls_R_factor_all 0.0858
_refine_ls_R_factor_gt 0.0677
_refine_ls_shift/su_max 0.001
_refine_ls_shift/su_mean 0.000
_refine_ls_structure_factor_coef Fsqd
_refine_ls_weighting_details 'w=1/[\s^2^(Fo^2^)+(0.1057P)^2^+11.2225P] where P=(Fo^2^+2Fc^2^)/3'
_refine_ls_weighting_scheme calc
_refine_ls_wR_factor_gt 0.1861
_refine_ls_wR_factor_ref 0.2038
_reflns_Friedel_coverage 0.000
_reflns_number_gt 22595
_reflns_number_total 28657
_reflns_threshold_expression 'I > 2\s(I)'
_cod_data_source_file ma1c00174_si_002.cif
_cod_data_source_block mo_20201102001_0m_sq
_cod_database_code 1561043
_shelx_shelxl_version_number 2016/6
_shelx_space_group_comment
;
The symmetry employed for this shelxl refinement is uniquely defined
by the following loop, which should always be used as a source of
symmetry information in preference to the above space-group names.
They are only intended as comments.
;
_shelx_estimated_absorpt_t_max 0.972
_shelx_estimated_absorpt_t_min 0.927
_olex2_refinement_description
;
1. Fixed Uiso
 At 1.2 times of:
  All C(H) groups, All C(H,H) groups
 At 1.5 times of:
  All C(H,H,H) groups
2. Others
 Sof(H3B)=Sof(C4A)=Sof(H4AA)=Sof(H4AB)=1-FVAR(1)
 Sof(H3A)=Sof(C4)=Sof(H4A)=Sof(H4B)=FVAR(1)
3.a Ternary CH refined with riding coordinates:
 C00Y(H00Y), C010(H010), C017(H017), C01C(H01C), C01X(H01X), C01Y(H01Y),
 C020(H020), C024(H024), C02C(H02C), C02D(H02D)
3.b Aromatic/amide H refined with riding coordinates:
 C00Z(H00Z), C016(H016), C01A(H01A), C01D(H01D), C01K(H01K), C01L(H01L),
 C01N(H01N), C01O(H01O), C01P(H01P), C01Q(H01Q), C01R(H01R), C01V(H01V),
 C01W(H01W), C021(H021), C02E(H02E), C02G(H02G), C02J(H02J), C02K(H02K),
 C02M(H02M), C02O(H02O), C02P(H02P), C02Q(H02Q), C02R(H02R), C02S(H02S),
 C02V(H02V), C02W(H02W), C02X(H02X), C032(H032), C033(H033), C034(H034),
 C036(H036), C038(H038), C03A(H03D), C03C(H03E), C03E(H03F), C03F(H03G),
 C03H(H03H), C03J(H03J), C03L(H03L), C03M(H03M), C03P(H03P), C03Q(H03Q),
 C03R(H03R), C03S(H03S), C03T(H03T), C03U(H03U), C03V(H03V), C03X(H03X),
 C042(H042), C044(H044), C048(H048), C04B(H04D), C3(H3A), C3(H3B)
3.c X=CH2 refined with riding coordinates:
 C4(H4A,H4B), C4A(H4AA,H4AB)
3.d Idealised Me refined as rotating group:
 C1(H1A,H1B,H1C), C037(H03A,H03B,H03C), C043(H04A,H04B,H04C)
;
_olex2_submission_special_instructions 'No special instructions were received'

loop_
_space_group_symop_operation_xyz
'x, y, z'
'-x, -y, -z'

loop_
_atom_site_label
_atom_site_type_symbol
_atom_site_fract_x
_atom_site_fract_y
_atom_site_fract_z
_atom_site_U_iso_or_equiv
_atom_site_adp_type
_atom_site_occupancy
_atom_site_site_symmetry_order
_atom_site_calc_flag
_atom_site_refinement_flags_posn
_atom_site_refinement_flags_adp
_atom_site_refinement_flags_occupancy
_atom_site_disorder_assembly
_atom_site_disorder_group
Pd1 Pd 0.18961(2) 0.11211(2) 0.17762(2) 0.02300(7) Uani 1 1 d . . . . .
O2 O 0.45953(13) 0.34890(12) 0.22254(12) 0.0297(5) Uani 1 1 d . . . . .
O1 O -0.06376(14) -0.17130(13) 0.19351(13) 0.0322(5) Uani 1 1 d . . . . .
N2 N 0.18139(14) 0.00079(13) 0.21792(12) 0.0199(5) Uani 1 1 d . . . . .
N3 N 0.28678(14) 0.09623(13) 0.22744(12) 0.0204(5) Uani 1 1 d . . . . .
F00B F 0.46932(17) 0.72387(17) 0.46768(13) 0.0612(7) Uani 1 1 d . . . . .
F00C F 0.40682(14) 0.73249(19) 0.38446(16) 0.0660(8) Uani 1 1 d . . . . .
C1 C 0.09207(17) 0.11828(16) 0.13331(16) 0.0232(6) Uani 1 1 d . . . . .
H1A H 0.096429 0.080805 0.100431 0.035 Uiso 1 1 calc GR . . . .
H1B H 0.086655 0.168047 0.108074 0.035 Uiso 1 1 calc GR . . . .
H1C H 0.047502 0.108870 0.170700 0.035 Uiso 1 1 calc GR . . . .
F00F F 0.69885(19) 0.48032(19) 0.02172(15) 0.0749(10) Uani 1 1 d . . . . .
F00G F 0.66237(19) 0.93536(14) 0.2505(2) 0.0797(10) Uani 1 1 d . . . . .
F00H F 0.44697(19) 0.83190(15) 0.4142(2) 0.0809(11) Uani 1 1 d . . . . .
F00I F 0.7127(2) 0.86974(17) 0.17009(16) 0.0864(12) Uani 1 1 d . . . . .
C00J C 0.29416(16) 0.02898(16) 0.25688(15) 0.0208(5) Uani 1 1 d . . . . .
N1 N 0.2068(2) 0.22027(17) 0.14309(17) 0.0391(7) Uani 1 1 d . . . . .
C00L C 0.31578(16) 0.20330(16) 0.28187(14) 0.0209(5) Uani 1 1 d . . . . .
C00M C 0.12471(17) -0.08500(17) 0.15378(15) 0.0241(6) Uani 1 1 d . . . . .
C00N C 0.61129(18) 0.55466(16) 0.21902(15) 0.0233(6) Uani 1 1 d . . . . .
C00O C 0.06359(18) -0.12829(17) 0.14874(16) 0.0243(6) Uani 1 1 d . . . . .
C00P C -0.00836(17) -0.08864(17) 0.25716(16) 0.0245(6) Uani 1 1 d . . . . .
C00Q C 0.23467(17) -0.02494(16) 0.25142(15) 0.0208(5) Uani 1 1 d . . . . .
C00R C 0.33676(17) 0.15503(16) 0.23014(15) 0.0207(5) Uani 1 1 d . . . . .
C00S C -0.00230(18) -0.13112(17) 0.20074(16) 0.0253(6) Uani 1 1 d . . . . .
F00T F 0.5576(2) 0.5487(2) 0.54906(16) 0.0848(10) Uani 1 1 d . . . . .
F00U F 0.6695(2) 0.5294(2) 0.56336(16) 0.0833(10) Uani 1 1 d . . . . .
C00V C 0.35816(17) 0.26689(16) 0.28120(15) 0.0227(5) Uani 1 1 d . . . . .
C00W C 0.63654(18) 0.66718(16) 0.29089(15) 0.0236(6) Uani 1 1 d . . . . .
C00X C 0.42044(17) 0.28346(16) 0.22661(16) 0.0235(6) Uani 1 1 d . . . . .
C00Y C 0.24483(17) 0.19846(17) 0.34084(15) 0.0234(6) Uani 1 1 d . . . . .
H00Y H 0.214284 0.153977 0.341157 0.028 Uiso 1 1 calc R . . . .
C00Z C 0.56677(18) 0.67991(17) 0.33780(16) 0.0258(6) Uani 1 1 d . . . . .
H00Z H 0.537749 0.638343 0.359928 0.031 Uiso 1 1 calc R . . . .
C010 C 0.35387(17) -0.00722(17) 0.29697(16) 0.0241(6) Uani 1 1 d . . . . .
H010 H 0.393324 0.027866 0.300885 0.029 Uiso 1 1 calc R . . . .
C011 C 0.05259(17) -0.04528(17) 0.26299(15) 0.0235(6) Uani 1 1 d . . . . .
C012 C 0.44021(17) 0.23618(17) 0.17359(15) 0.0237(6) Uani 1 1 d . . . . .
C013 C 0.11978(17) -0.04595(16) 0.21244(15) 0.0210(5) Uani 1 1 d . . . . .
C014 C 0.30941(18) -0.04018(17) 0.36866(16) 0.0250(6) Uani 1 1 d . . . . .
F015 F 0.36990(18) 0.5148(2) 0.2681(2) 0.0936(12) Uani 1 1 d . . . . .
C016 C 0.3525(2) -0.18786(19) 0.21744(17) 0.0313(7) Uani 1 1 d . . . . .
H016 H 0.316128 -0.222944 0.215050 0.038 Uiso 1 1 calc R . . . .
C017 C -0.07892(18) -0.07988(19) 0.31480(17) 0.0286(6) Uani 1 1 d . . . . .
H017 H -0.121703 -0.110770 0.310528 0.034 Uiso 1 1 calc R . . . .
C018 C 0.53933(19) 0.75205(17) 0.35252(17) 0.0270(6) Uani 1 1 d . . . . .
C019 C 0.25445(18) -0.09133(17) 0.36377(16) 0.0248(6) Uani 1 1 d . . . . .
C01A C 0.6748(2) 0.44306(17) 0.32945(17) 0.0293(6) Uani 1 1 d . . . . .
H01A H 0.686339 0.430061 0.282768 0.035 Uiso 1 1 calc R . . . .
C01B C 0.33073(18) -0.12354(17) 0.25149(16) 0.0258(6) Uani 1 1 d . . . . .
C01C C 0.32442(18) 0.31548(17) 0.34016(16) 0.0246(6) Uani 1 1 d . . . . .
H01C H 0.354954 0.359996 0.339766 0.029 Uiso 1 1 calc R . . . .
C01D C 0.6535(2) 0.40267(19) 0.45537(19) 0.0353(7) Uani 1 1 d . . . . .
H01D H 0.651121 0.364317 0.493627 0.042 Uiso 1 1 calc R . . . .
F01E F 0.76232(19) 0.86897(19) 0.2597(2) 0.0964(14) Uani 1 1 d . . . . .
F01F F 0.6530(2) 0.37981(17) 0.07619(19) 0.0878(12) Uani 1 1 d . . . . .
C01G C 0.20018(18) 0.27272(18) 0.32967(16) 0.0267(6) Uani 1 1 d . . . . .
F01H F 0.5944(3) 0.43915(19) 0.58864(15) 0.1117(17) Uani 1 1 d . . . . .
C01I C 0.15013(19) -0.05604(19) 0.02538(16) 0.0289(6) Uani 1 1 d . . . . .
C01J C 0.27274(18) 0.20028(18) 0.41026(15) 0.0250(6) Uani 1 1 d . . . . .
C01K C 0.1257(2) 0.2816(2) 0.31983(19) 0.0356(7) Uani 1 1 d . . . . .
H01K H 0.097314 0.239344 0.318900 0.043 Uiso 1 1 calc R . . . .
C01L C 0.58026(19) 0.81541(17) 0.32121(17) 0.0275(6) Uani 1 1 d . . . . .
H01L H 0.561613 0.864075 0.330501 0.033 Uiso 1 1 calc R . . . .
C01M C -0.05090(19) -0.1002(2) 0.38493(17) 0.0319(7) Uani 1 1 d . . . . .
C01N C 0.53162(19) 0.56494(17) 0.23195(16) 0.0264(6) Uani 1 1 d . . . . .
H01N H 0.508108 0.590026 0.270963 0.032 Uiso 1 1 calc R . . . .
C01O C 0.3764(2) 0.1809(2) -0.00470(18) 0.0358(7) Uani 1 1 d . . . . .
H01O H 0.348122 0.137761 -0.002716 0.043 Uiso 1 1 calc R . . . .
C01P C 0.64187(19) 0.51587(17) 0.16030(17) 0.0275(6) Uani 1 1 d . . . . .
H01P H 0.695024 0.505928 0.149637 0.033 Uiso 1 1 calc R . . . .
C01Q C 0.3217(2) -0.02614(19) 0.43435(18) 0.0323(7) Uani 1 1 d . . . . .
H01Q H 0.358183 0.008421 0.437575 0.039 Uiso 1 1 calc R . . . .
C01R C 0.67716(18) 0.73203(17) 0.26188(16) 0.0245(6) Uani 1 1 d . . . . .
H01R H 0.725026 0.726885 0.231761 0.029 Uiso 1 1 calc R . . . .
C01S C -0.09930(19) 0.0039(2) 0.30941(17) 0.0311(7) Uani 1 1 d . . . . .
C01T C 0.39913(17) 0.17181(16) 0.17502(15) 0.0235(6) Uani 1 1 d . . . . .
C01U C 0.38607(18) -0.07243(17) 0.25583(16) 0.0264(6) Uani 1 1 d . . . . .
C01V C 0.5175(2) 0.50291(18) 0.13143(17) 0.0306(7) Uani 1 1 d . . . . .
H01V H 0.486806 0.486172 0.102499 0.037 Uiso 1 1 calc R . . . .
C01W C 0.2588(2) 0.1476(2) 0.46960(17) 0.0321(7) Uani 1 1 d . . . . .
H01W H 0.230489 0.104964 0.469763 0.039 Uiso 1 1 calc R . . . .
C01X C 0.4262(2) 0.12964(17) 0.11013(16) 0.0290(6) Uani 1 1 d . . . . .
H01X H 0.397438 0.083630 0.111614 0.035 Uiso 1 1 calc R . . . .
C01Y C 0.0761(2) -0.16573(18) 0.08052(16) 0.0298(7) Uani 1 1 d . . . . .
H01Y H 0.033065 -0.196944 0.077545 0.036 Uiso 1 1 calc R . . . .
C01Z C 0.6720(2) 0.38599(18) 0.3858(2) 0.0343(7) Uani 1 1 d . . . . .
C020 C 0.24992(17) -0.10273(16) 0.28757(16) 0.0238(6) Uani 1 1 d . . . . .
H020 H 0.211703 -0.139581 0.284676 0.029 Uiso 1 1 calc R . . . .
C021 C 0.77233(19) 0.62687(19) 0.15663(17) 0.0302(6) Uani 1 1 d . . . . .
H021 H 0.731787 0.650182 0.136351 0.036 Uiso 1 1 calc R . . . .
C022 C 0.2127(2) -0.1660(2) 0.08006(16) 0.0322(7) Uani 1 1 d . . . . .
C023 C 0.5527(2) 0.1787(2) 0.10472(17) 0.0329(7) Uani 1 1 d . . . . .
C024 C 0.03327(18) 0.00112(19) 0.32576(16) 0.0269(6) Uani 1 1 d . . . . .
H024 H 0.076046 0.032060 0.329962 0.032 Uiso 1 1 calc R . . . .
C025 C 0.24293(18) 0.33602(18) 0.33019(16) 0.0269(6) Uani 1 1 d . . . . .
C026 C 0.00885(19) -0.0555(2) 0.39131(17) 0.0315(7) Uani 1 1 d . . . . .
C027 C 0.5117(2) 0.11416(19) 0.10439(17) 0.0340(7) Uani 1 1 d . . . . .
C028 C 0.64887(19) 0.80421(16) 0.27626(17) 0.0261(6) Uani 1 1 d . . . . .
C029 C 0.31671(18) 0.26315(18) 0.40950(16) 0.0270(6) Uani 1 1 d . . . . .
C02A C 0.5958(2) 0.49161(18) 0.11724(17) 0.0306(7) Uani 1 1 d . . . . .
C02B C 0.48535(19) 0.53988(18) 0.18994(17) 0.0287(6) Uani 1 1 d . . . . .
C02C C 0.18878(18) -0.08359(18) 0.08851(15) 0.0263(6) Uani 1 1 d . . . . .
H02C H 0.231946 -0.052526 0.091436 0.032 Uiso 1 1 calc R . . . .
C02D C 0.50194(18) 0.24999(18) 0.10687(16) 0.0278(6) Uani 1 1 d . . . . .
H02D H 0.530680 0.295952 0.105521 0.033 Uiso 1 1 calc R . . . .
C02E C 0.46176(19) -0.0839(2) 0.22514(17) 0.0314(7) Uani 1 1 d . . . . .
H02E H 0.498477 -0.049236 0.227689 0.038 Uiso 1 1 calc R . . . .
C02F C 0.75581(19) 0.58645(17) 0.22512(16) 0.0269(6) Uani 1 1 d . . . . .
C02G C 0.4832(2) -0.1478(2) 0.19014(19) 0.0381(8) Uani 1 1 d . . . . .
H02G H 0.534537 -0.156109 0.168556 0.046 Uiso 1 1 calc R . . . .
C02H C 0.66109(18) 0.51913(17) 0.33967(16) 0.0259(6) Uani 1 1 d . . . . .
F02I F 0.5898(2) 0.4453(3) 0.01040(19) 0.1059(15) Uani 1 1 d . . . . .
C02J C 0.2880(2) 0.1594(2) 0.52950(19) 0.0425(9) Uani 1 1 d . . . . .
H02J H 0.278583 0.124432 0.570507 0.051 Uiso 1 1 calc R . . . .
C02K C 0.64432(19) 0.53444(17) 0.41010(16) 0.0278(6) Uani 1 1 d . . . . .
H02K H 0.636511 0.584795 0.419681 0.033 Uiso 1 1 calc R . . . .
C02L C 0.4183(2) 0.18774(18) 0.04680(16) 0.0300(7) Uani 1 1 d . . . . .
C02M C 0.8181(2) 0.5527(2) 0.2511(2) 0.0362(7) Uani 1 1 d . . . . .
H02M H 0.809966 0.525088 0.296443 0.043 Uiso 1 1 calc R . . . .
F02N F 0.38029(18) 0.6222(2) 0.2180(3) 0.127(2) Uani 1 1 d . . . . .
C02O C -0.0786(2) -0.1555(2) 0.4384(2) 0.0427(9) Uani 1 1 d . . . . .
H02O H -0.118449 -0.185533 0.433887 0.051 Uiso 1 1 calc R . . . .
C02P C 0.2129(2) -0.12937(19) 0.42488(18) 0.0328(7) Uani 1 1 d . . . . .
H02P H 0.176594 -0.164210 0.421792 0.039 Uiso 1 1 calc R . . . .
C02Q C 0.1678(2) 0.0062(2) -0.02393(18) 0.0341(7) Uani 1 1 d . . . . .
H02Q H 0.206427 0.038039 -0.019873 0.041 Uiso 1 1 calc R . . . .
C02R C 0.3768(2) 0.2395(2) -0.06024(18) 0.0380(8) Uani 1 1 d . . . . .
H02R H 0.348739 0.235622 -0.095988 0.046 Uiso 1 1 calc R . . . .
C02S C 0.2098(2) 0.4077(2) 0.3223(2) 0.0366(7) Uani 1 1 d . . . . .
H02S H 0.238232 0.450050 0.322935 0.044 Uiso 1 1 calc R . . . .
C02T C -0.03843(19) 0.0480(2) 0.31442(17) 0.0300(7) Uani 1 1 d . . . . .
C02U C 0.6387(2) 0.47711(19) 0.46714(18) 0.0328(7) Uani 1 1 d . . . . .
C02V C -0.1686(2) 0.0378(2) 0.2997(2) 0.0410(8) Uani 1 1 d . . . . .
H02V H -0.209465 0.008426 0.296208 0.049 Uiso 1 1 calc R . . . .
C02W C 0.4291(2) -0.1988(2) 0.1872(2) 0.0392(8) Uani 1 1 d . . . . .
H02W H 0.444519 -0.241900 0.164087 0.047 Uiso 1 1 calc R . . . .
C02X C 0.2793(2) -0.0639(2) 0.49549(18) 0.0380(8) Uani 1 1 d . . . . .
H02X H 0.286943 -0.054489 0.540358 0.046 Uiso 1 1 calc R . . . .
C02Y C 0.46021(19) 0.25218(18) 0.04490(16) 0.0289(6) Uani 1 1 d . . . . .
C02Z C 0.09055(19) -0.10144(19) 0.02084(16) 0.0293(6) Uani 1 1 d . . . . .
C030 C 0.1518(2) -0.2100(2) 0.07767(17) 0.0341(7) Uani 1 1 d . . . . .
F031 F 0.36430(19) 0.5340(4) 0.1615(2) 0.137(2) Uani 1 1 d . . . . .
C032 C -0.0474(2) 0.1256(2) 0.3097(2) 0.0377(8) Uani 1 1 d . . . . .
H032 H -0.006609 0.154977 0.313106 0.045 Uiso 1 1 calc R . . . .
C033 C 0.6308(2) 0.1739(3) 0.10185(19) 0.0434(9) Uani 1 1 d . . . . .
H033 H 0.657898 0.217234 0.102459 0.052 Uiso 1 1 calc R . . . .
C034 C 0.3452(2) 0.2744(2) 0.46874(19) 0.0369(8) Uani 1 1 d . . . . .
H034 H 0.374131 0.316709 0.468502 0.044 Uiso 1 1 calc R . . . .
C035 C 0.4659(2) 0.7604(2) 0.4043(2) 0.0377(8) Uani 1 1 d . . . . .
C036 C 0.4600(2) 0.31004(19) -0.01004(18) 0.0329(7) Uani 1 1 d . . . . .
H036 H 0.487657 0.353547 -0.011787 0.039 Uiso 1 1 calc R . . . .
C037 C 0.5197(2) 0.3403(2) 0.2618(2) 0.0448(9) Uani 1 1 d . . . . .
H03A H 0.557396 0.303205 0.242606 0.067 Uiso 1 1 calc GR . . . .
H03B H 0.498999 0.323603 0.311258 0.067 Uiso 1 1 calc GR . . . .
H03C H 0.543708 0.388142 0.258363 0.067 Uiso 1 1 calc GR . . . .
C038 C 0.2255(2) -0.1154(2) 0.49080(18) 0.0384(8) Uani 1 1 d . . . . .
H038 H 0.197587 -0.140951 0.532501 0.046 Uiso 1 1 calc R . . . .
F039 F 0.7091(4) 0.26305(19) 0.4217(3) 0.152(3) Uani 1 1 d . . . . .
C03A C 0.0512(2) -0.0862(2) -0.03503(18) 0.0369(8) Uani 1 1 d . . . . .
H03D H 0.011574 -0.117036 -0.038705 0.044 Uiso 1 1 calc R . . . .
C03B C 0.6959(2) 0.86977(19) 0.2403(2) 0.0357(7) Uani 1 1 d . . . . .
C03C C 0.1345(3) 0.4164(2) 0.3133(2) 0.0475(10) Uani 1 1 d . . . . .
H03E H 0.111378 0.464880 0.308608 0.057 Uiso 1 1 calc R . . . .
C03D C 0.8927(2) 0.5584(3) 0.2118(2) 0.0476(10) Uani 1 1 d . . . . .
C03E C 0.0396(2) -0.0657(2) 0.45204(18) 0.0368(8) Uani 1 1 d . . . . .
H03F H 0.079257 -0.035524 0.456750 0.044 Uiso 1 1 calc R . . . .
C03F C 0.5507(3) 0.0448(2) 0.09793(19) 0.0448(10) Uani 1 1 d . . . . .
H03G H 0.524246 0.001464 0.095952 0.054 Uiso 1 1 calc R . . . .
C03H C 0.0928(2) 0.3536(2) 0.3113(2) 0.0461(9) Uani 1 1 d . . . . .
H03H H 0.041999 0.360031 0.304032 0.055 Uiso 1 1 calc R . . . .
F03I F 0.9236(3) 0.7159(3) 0.0350(2) 0.130(2) Uani 1 1 d . . . . .
C03J C 0.4181(2) 0.3027(2) -0.06267(18) 0.0371(8) Uani 1 1 d . . . . .
H03J H 0.418135 0.341480 -0.100299 0.045 Uiso 1 1 calc R . . . .
B03K B 0.6664(2) 0.58317(18) 0.26961(18) 0.0242(6) Uani 1 1 d . . . . .
C03L C 0.0114(3) -0.1212(3) 0.50632(19) 0.0483(10) Uani 1 1 d . . . . .
H03L H 0.031863 -0.128366 0.548049 0.058 Uiso 1 1 calc R . . . .
C03M C -0.1774(3) 0.1163(3) 0.2951(3) 0.0516(10) Uani 1 1 d . . . . .
H03M H -0.224586 0.139703 0.288640 0.062 Uiso 1 1 calc R . . . .
C03N C 0.8465(2) 0.6332(2) 0.11842(19) 0.0395(8) Uani 1 1 d . . . . .
C03O C 0.4008(2) 0.5529(2) 0.2080(2) 0.0375(8) Uani 1 1 d . . . . .
C03P C -0.0468(3) -0.1662(3) 0.4993(2) 0.0511(11) Uani 1 1 d . . . . .
H03P H -0.064907 -0.204144 0.536016 0.061 Uiso 1 1 calc R . . . .
C03Q C 0.1280(2) 0.0214(2) -0.07980(19) 0.0438(9) Uani 1 1 d . . . . .
H03Q H 0.140333 0.063353 -0.113762 0.053 Uiso 1 1 calc R . . . .
C03R C 0.2866(2) -0.1965(2) 0.07382(18) 0.0410(9) Uani 1 1 d . . . . .
H03R H 0.327999 -0.166333 0.073822 0.049 Uiso 1 1 calc R . . . .
C03S C 0.3303(2) 0.2216(3) 0.5292(2) 0.0465(9) Uani 1 1 d . . . . .
H03S H 0.349268 0.228514 0.569937 0.056 Uiso 1 1 calc R . . . .
C03T C 0.0713(2) -0.0243(2) -0.08559(19) 0.0428(9) Uani 1 1 d . . . . .
H03T H 0.045554 -0.013958 -0.124001 0.051 Uiso 1 1 calc R . . . .
C03U C 0.2980(3) -0.2740(3) 0.0675(2) 0.0552(13) Uani 1 1 d . . . . .
H03U H 0.347717 -0.295827 0.063145 0.066 Uiso 1 1 calc R . . . .
C03V C 0.1636(3) -0.2865(2) 0.0715(2) 0.0454(9) Uani 1 1 d . . . . .
H03V H 0.122556 -0.316489 0.069984 0.054 Uiso 1 1 calc R . . . .
F03W F 1.0189(2) 0.5090(4) 0.1954(3) 0.156(3) Uani 1 1 d . . . . .
C03X C 0.9076(2) 0.5982(3) 0.1453(2) 0.0468(9) Uani 1 1 d . . . . .
H03X H 0.957765 0.601523 0.118901 0.056 Uiso 1 1 calc R . . . .
C03Y C 0.6338(2) 0.4517(2) 0.0555(2) 0.0458(9) Uani 1 1 d . . . . .
F040 F 0.8075(3) 0.7177(4) 0.0303(3) 0.186(4) Uani 1 1 d . . . . .
F041 F 0.9795(3) 0.5628(4) 0.2887(3) 0.141(2) Uani 1 1 d . . . . .
C042 C -0.1174(3) 0.1598(2) 0.2998(2) 0.0484(10) Uani 1 1 d . . . . .
H042 H -0.123824 0.212524 0.296443 0.058 Uiso 1 1 calc R . . . .
C043 C -0.0681(3) -0.2435(2) 0.2342(3) 0.0547(11) Uani 1 1 d . . . . .
H04A H -0.022684 -0.273904 0.217888 0.082 Uiso 1 1 calc GR . . . .
H04B H -0.113189 -0.268130 0.228353 0.082 Uiso 1 1 calc GR . . . .
H04C H -0.071494 -0.237755 0.283973 0.082 Uiso 1 1 calc GR . . . .
C044 C 0.6292(3) 0.0411(3) 0.0945(2) 0.0591(14) Uani 1 1 d . . . . .
H044 H 0.656019 -0.005287 0.089570 0.071 Uiso 1 1 calc R . . . .
F045 F 0.9410(2) 0.4599(3) 0.2829(3) 0.147(2) Uani 1 1 d . . . . .
C046 C 0.6161(3) 0.4965(2) 0.5416(2) 0.0466(10) Uani 1 1 d . . . . .
F047 F 0.8778(4) 0.6352(4) -0.0057(2) 0.161(3) Uani 1 1 d . . . . .
C048 C 0.2381(3) -0.3178(3) 0.0675(2) 0.0556(12) Uani 1 1 d . . . . .
H048 H 0.246798 -0.369676 0.064745 0.067 Uiso 1 1 calc R . . . .
C04B C 0.6689(3) 0.1037(3) 0.0980(2) 0.0558(12) Uani 1 1 d . . . . .
H04D H 0.721810 0.099122 0.097902 0.067 Uiso 1 1 calc R . . . .
F04C F 0.6280(4) 0.2742(2) 0.3644(4) 0.168(3) Uani 1 1 d . . . . .
C2 C 0.2264(3) 0.2801(2) 0.1287(3) 0.0619(14) Uani 1 1 d . . . . .
C04E C 0.6881(3) 0.3062(2) 0.3717(2) 0.0491(10) Uani 1 1 d . . . . .
C04F C 0.8618(3) 0.6804(4) 0.0478(2) 0.0676(15) Uani 1 1 d . . . . .
C04G C 0.9571(3) 0.5212(4) 0.2428(4) 0.083(2) Uani 1 1 d . . . . .
F04H F 0.7312(5) 0.2972(2) 0.3153(4) 0.231(5) Uani 1 1 d . . . . .
C3 C 0.2539(7) 0.3548(4) 0.1096(6) 0.139(5) Uani 1 1 d . . . . .
H3A H 0.295172 0.359490 0.070860 0.167 Uiso 0.70(4) 1 calc R . P A 1
H3B H 0.233761 0.378979 0.070745 0.167 Uiso 0.30(4) 1 calc R . P A 2
C4 C 0.235(3) 0.4091(9) 0.1328(6) 0.148(16) Uani 0.70(4) 1 d . . P A 1
H4A H 0.193598 0.409594 0.171740 0.178 Uiso 0.70(4) 1 calc R . P A 1
H4B H 0.259555 0.453903 0.113310 0.178 Uiso 0.70(4) 1 calc R . P A 1
C4A C 0.2857(17) 0.3865(16) 0.1241(19) 0.078(9) Uani 0.30(4) 1 d . . P A 2
H4AA H 0.309900 0.369810 0.162646 0.093 Uiso 0.30(4) 1 calc R . P A 2
H4AB H 0.293636 0.435345 0.100380 0.093 Uiso 0.30(4) 1 calc R . P A 2

loop_
_atom_site_aniso_label
_atom_site_aniso_U_11
_atom_site_aniso_U_22
_atom_site_aniso_U_33
_atom_site_aniso_U_23
_atom_site_aniso_U_13
_atom_site_aniso_U_12
Pd1 0.02655(12) 0.02012(11) 0.02321(11) -0.00058(8) -0.00837(8) 0.00009(8)
O2 0.0315(12) 0.0228(10) 0.0356(12) 0.0014(9) -0.0088(9) -0.0098(9)
O1 0.0325(12) 0.0321(12) 0.0354(12) -0.0075(9) -0.0096(10) -0.0110(10)
N2 0.0214(11) 0.0201(11) 0.0193(11) -0.0038(8) -0.0047(9) -0.0025(9)
N3 0.0227(12) 0.0197(11) 0.0192(11) -0.0008(8) -0.0059(9) -0.0008(9)
F00B 0.0604(17) 0.0746(19) 0.0388(13) 0.0021(12) 0.0076(11) 0.0025(14)
F00C 0.0296(12) 0.095(2) 0.0725(18) -0.0150(16) -0.0043(12) -0.0051(13)
C1 0.0246(14) 0.0193(13) 0.0318(14) 0.0050(11) -0.0246(12) -0.0024(11)
F00F 0.080(2) 0.084(2) 0.0558(16) -0.0391(15) 0.0288(15) -0.0413(17)
F00G 0.076(2) 0.0203(11) 0.124(3) -0.0002(14) 0.0218(19) -0.0048(12)
F00H 0.074(2) 0.0335(13) 0.112(3) -0.0153(14) 0.0391(18) 0.0087(13)
F00I 0.140(3) 0.0529(17) 0.0555(17) 0.0017(13) 0.0146(18) -0.0486(19)
C00J 0.0208(13) 0.0210(13) 0.0205(12) -0.0015(10) -0.0045(10) -0.0009(10)
N1 0.0523(19) 0.0278(15) 0.0401(16) 0.0041(12) -0.0204(14) -0.0033(13)
C00L 0.0208(13) 0.0220(13) 0.0197(12) -0.0006(10) -0.0040(10) -0.0020(10)
C00M 0.0241(14) 0.0274(14) 0.0210(13) -0.0045(11) -0.0049(11) 0.0018(11)
C00N 0.0300(15) 0.0169(12) 0.0228(13) 0.0020(10) -0.0065(11) -0.0026(11)
C00O 0.0289(15) 0.0217(13) 0.0245(14) -0.0067(11) -0.0083(11) 0.0000(11)
C00P 0.0218(14) 0.0272(14) 0.0240(13) -0.0050(11) -0.0016(11) -0.0018(11)
C00Q 0.0229(13) 0.0188(12) 0.0205(12) -0.0021(10) -0.0035(10) -0.0014(10)
C00R 0.0227(13) 0.0187(12) 0.0212(12) 0.0003(10) -0.0066(10) -0.0012(10)
C00S 0.0260(15) 0.0247(14) 0.0275(14) -0.0043(11) -0.0092(12) -0.0036(12)
F00T 0.096(3) 0.107(3) 0.0459(16) -0.0206(16) -0.0007(16) 0.023(2)
F00U 0.098(3) 0.109(3) 0.0534(17) -0.0344(17) -0.0163(16) -0.027(2)
C00V 0.0252(14) 0.0204(13) 0.0238(13) -0.0019(10) -0.0082(11) -0.0009(11)
C00W 0.0294(15) 0.0209(13) 0.0220(13) 0.0006(10) -0.0107(11) -0.0011(11)
C00X 0.0241(14) 0.0198(13) 0.0271(14) 0.0011(10) -0.0079(11) -0.0030(11)
C00Y 0.0221(14) 0.0278(14) 0.0207(13) -0.0052(11) -0.0023(11) -0.0038(11)
C00Z 0.0300(15) 0.0208(13) 0.0265(14) -0.0002(11) -0.0067(12) -0.0027(12)
C010 0.0238(14) 0.0219(13) 0.0278(14) 0.0011(11) -0.0097(11) -0.0018(11)
C011 0.0233(14) 0.0257(14) 0.0231(13) -0.0078(11) -0.0060(11) 0.0009(11)
C012 0.0228(14) 0.0233(14) 0.0233(13) 0.0026(10) -0.0029(11) -0.0021(11)
C013 0.0223(13) 0.0190(12) 0.0223(13) -0.0029(10) -0.0045(10) -0.0035(10)
C014 0.0252(14) 0.0230(14) 0.0265(14) 0.0002(11) -0.0078(11) 0.0039(11)
F015 0.0435(16) 0.126(3) 0.089(2) 0.032(2) 0.0129(16) -0.0047(18)
C016 0.0372(18) 0.0260(15) 0.0310(16) -0.0031(12) -0.0086(13) 0.0029(13)
C017 0.0223(14) 0.0355(17) 0.0282(15) -0.0084(12) -0.0017(12) -0.0035(12)
C018 0.0298(16) 0.0230(14) 0.0285(15) -0.0019(11) -0.0084(12) 0.0026(12)
C019 0.0267(15) 0.0217(13) 0.0253(14) 0.0011(11) -0.0064(11) 0.0025(11)
C01A 0.0355(17) 0.0218(14) 0.0305(15) -0.0018(12) -0.0081(13) 0.0027(12)
C01B 0.0286(15) 0.0218(14) 0.0264(14) 0.0016(11) -0.0076(12) 0.0031(11)
C01C 0.0265(15) 0.0229(14) 0.0262(14) -0.0067(11) -0.0069(11) -0.0022(11)
C01D 0.043(2) 0.0266(16) 0.0349(17) 0.0088(13) -0.0116(15) -0.0062(14)
F01E 0.0622(19) 0.066(2) 0.168(4) 0.040(2) -0.061(2) -0.0397(16)
F01F 0.116(3) 0.0435(16) 0.091(2) -0.0304(16) 0.024(2) 0.0017(17)
C01G 0.0257(15) 0.0334(16) 0.0209(13) -0.0035(11) -0.0047(11) 0.0015(12)
F01H 0.232(5) 0.0581(19) 0.0338(14) 0.0033(13) 0.010(2) -0.046(3)
C01I 0.0288(16) 0.0355(17) 0.0217(14) -0.0080(12) -0.0016(12) 0.0041(13)
C01J 0.0243(14) 0.0291(15) 0.0216(13) -0.0047(11) -0.0046(11) 0.0042(12)
C01K 0.0270(16) 0.044(2) 0.0372(18) -0.0042(14) -0.0086(14) -0.0009(14)
C01L 0.0309(16) 0.0212(14) 0.0324(15) -0.0018(11) -0.0117(13) 0.0005(12)
C01M 0.0278(16) 0.0392(18) 0.0255(15) -0.0072(13) 0.0034(12) 0.0026(13)
C01N 0.0309(16) 0.0245(14) 0.0236(14) -0.0013(11) -0.0053(12) -0.0023(12)
C01O 0.045(2) 0.0339(17) 0.0280(16) -0.0084(13) -0.0035(14) -0.0022(15)
C01P 0.0313(16) 0.0225(14) 0.0294(15) -0.0046(11) -0.0062(12) -0.0012(12)
C01Q 0.0354(17) 0.0310(16) 0.0331(16) -0.0026(13) -0.0152(14) 0.0046(13)
C01R 0.0243(14) 0.0225(14) 0.0274(14) -0.0007(11) -0.0079(11) -0.0012(11)
C01S 0.0255(15) 0.0386(18) 0.0298(15) -0.0132(13) -0.0017(12) 0.0024(13)
C01T 0.0256(14) 0.0214(13) 0.0220(13) -0.0005(10) -0.0025(11) 0.0007(11)
C01U 0.0269(15) 0.0247(14) 0.0265(14) 0.0016(11) -0.0067(12) 0.0035(12)
C01V 0.0372(18) 0.0283(15) 0.0279(15) 0.0005(12) -0.0099(13) -0.0104(13)
C01W 0.0330(17) 0.0318(16) 0.0276(15) 0.0004(12) -0.0004(13) 0.0042(13)
C01X 0.0387(18) 0.0208(14) 0.0238(14) -0.0014(11) 0.0023(12) -0.0018(12)
C01Y 0.0389(18) 0.0291(15) 0.0244(14) -0.0113(12) -0.0082(13) -0.0006(13)
C01Z 0.0380(18) 0.0211(15) 0.0434(19) 0.0017(13) -0.0102(15) -0.0003(13)
C020 0.0255(14) 0.0172(13) 0.0284(14) 0.0008(10) -0.0067(11) -0.0005(11)
C021 0.0287(16) 0.0348(17) 0.0273(15) -0.0005(12) -0.0074(12) -0.0037(13)
C022 0.0377(18) 0.0385(18) 0.0186(13) -0.0061(12) -0.0028(12) 0.0101(14)
C023 0.0331(17) 0.0369(17) 0.0220(14) 0.0052(12) 0.0044(12) 0.0025(14)
C024 0.0236(14) 0.0340(16) 0.0250(14) -0.0143(12) -0.0024(11) -0.0012(12)
C025 0.0280(15) 0.0287(15) 0.0243(14) -0.0050(11) -0.0059(12) 0.0026(12)
C026 0.0279(16) 0.0415(18) 0.0247(14) -0.0129(13) -0.0011(12) 0.0068(14)
C027 0.0406(19) 0.0304(16) 0.0233(14) 0.0049(12) 0.0053(13) 0.0077(14)
C028 0.0311(16) 0.0190(13) 0.0312(15) 0.0001(11) -0.0141(12) -0.0039(12)
C029 0.0257(15) 0.0293(15) 0.0267(14) -0.0059(12) -0.0073(12) 0.0049(12)
C02A 0.0380(18) 0.0257(15) 0.0289(15) -0.0063(12) -0.0054(13) -0.0039(13)
C02B 0.0324(16) 0.0255(15) 0.0285(15) 0.0029(11) -0.0091(13) -0.0061(12)
C02C 0.0254(15) 0.0341(16) 0.0197(13) -0.0073(11) -0.0031(11) 0.0012(12)
C02D 0.0269(15) 0.0271(15) 0.0262(14) 0.0041(11) -0.0004(12) -0.0050(12)
C02E 0.0270(16) 0.0357(17) 0.0302(15) 0.0041(13) -0.0079(12) 0.0006(13)
C02F 0.0312(16) 0.0239(14) 0.0267(14) -0.0040(11) -0.0067(12) -0.0017(12)
C02G 0.0313(17) 0.047(2) 0.0324(17) -0.0032(15) -0.0035(14) 0.0139(15)
C02H 0.0290(15) 0.0221(14) 0.0279(14) 0.0000(11) -0.0102(12) -0.0017(12)
F02I 0.081(2) 0.183(4) 0.074(2) -0.090(3) -0.0213(18) 0.008(3)
C02J 0.046(2) 0.051(2) 0.0275(16) 0.0040(15) -0.0089(15) 0.0113(18)
C02K 0.0375(17) 0.0205(14) 0.0263(14) 0.0012(11) -0.0096(13) -0.0036(12)
C02L 0.0360(17) 0.0279(15) 0.0230(14) -0.0021(11) 0.0008(12) 0.0002(13)
C02M 0.0330(18) 0.0349(18) 0.0396(18) 0.0028(14) -0.0101(14) 0.0030(14)
F02N 0.0390(17) 0.0522(19) 0.285(7) -0.027(3) -0.016(3) 0.0090(14)
C02O 0.0350(19) 0.051(2) 0.0355(18) -0.0059(16) 0.0090(15) -0.0025(17)
C02P 0.0364(18) 0.0257(15) 0.0331(16) 0.0061(12) -0.0052(14) 0.0007(13)
C02Q 0.0301(17) 0.0396(18) 0.0288(16) -0.0021(13) 0.0018(13) 0.0016(14)
C02R 0.046(2) 0.0413(19) 0.0262(16) -0.0051(14) -0.0084(14) 0.0059(16)
C02S 0.0400(19) 0.0273(16) 0.0406(18) -0.0021(13) -0.0062(15) 0.0047(14)
C02T 0.0287(16) 0.0360(17) 0.0267(15) -0.0123(12) -0.0039(12) 0.0017(13)
C02U 0.0410(19) 0.0282(16) 0.0290(16) 0.0047(12) -0.0092(14) -0.0090(14)
C02V 0.0283(17) 0.052(2) 0.044(2) -0.0141(17) -0.0072(15) 0.0037(16)
C02W 0.043(2) 0.0389(19) 0.0369(18) -0.0099(15) -0.0107(15) 0.0154(16)
C02X 0.045(2) 0.043(2) 0.0265(16) -0.0003(14) -0.0115(14) 0.0067(16)
C02Y 0.0312(16) 0.0275(15) 0.0240(14) 0.0006(11) 0.0017(12) 0.0008(12)
C02Z 0.0331(17) 0.0343(16) 0.0212(14) -0.0077(12) -0.0058(12) 0.0044(13)
C030 0.047(2) 0.0334(17) 0.0220(14) -0.0093(12) -0.0069(13) 0.0071(15)
F031 0.0399(17) 0.293(7) 0.104(3) -0.109(4) -0.0296(18) 0.013(3)
C032 0.0370(19) 0.0369(18) 0.0413(19) -0.0155(15) -0.0071(15) 0.0032(15)
C033 0.0335(19) 0.059(2) 0.0289(17) 0.0094(16) 0.0051(14) 0.0054(17)
C034 0.0381(19) 0.043(2) 0.0333(17) -0.0096(14) -0.0139(14) 0.0012(15)
C035 0.0395(19) 0.0287(17) 0.0423(19) -0.0044(14) -0.0023(15) 0.0026(14)
C036 0.0369(18) 0.0279(16) 0.0294(16) 0.0046(12) -0.0002(13) -0.0016(13)
C037 0.044(2) 0.040(2) 0.057(2) 0.0024(17) -0.0249(19) -0.0148(17)
C038 0.043(2) 0.0416(19) 0.0263(16) 0.0064(14) -0.0036(14) 0.0024(16)
F039 0.288(7) 0.0348(17) 0.169(5) -0.015(2) -0.149(5) 0.054(3)
C03A 0.0395(19) 0.046(2) 0.0295(16) -0.0133(14) -0.0134(14) 0.0074(16)
C03B 0.0366(18) 0.0228(15) 0.048(2) 0.0000(13) -0.0099(15) -0.0053(13)
C03C 0.047(2) 0.040(2) 0.054(2) 0.0001(17) -0.0148(19) 0.0155(18)
C03D 0.0327(19) 0.050(2) 0.059(2) -0.0002(19) -0.0116(18) 0.0078(17)
C03E 0.0378(19) 0.048(2) 0.0265(16) -0.0162(14) -0.0050(14) 0.0094(16)
C03F 0.056(2) 0.0339(18) 0.0315(17) 0.0055(14) 0.0129(16) 0.0126(17)
C03H 0.0318(19) 0.052(2) 0.055(2) -0.0014(18) -0.0153(17) 0.0130(17)
F03I 0.112(3) 0.182(5) 0.088(3) 0.065(3) -0.028(2) -0.086(3)
C03J 0.046(2) 0.0333(17) 0.0281(16) 0.0044(13) -0.0043(14) 0.0069(15)
B03K 0.0306(17) 0.0196(14) 0.0230(15) -0.0007(11) -0.0080(13) 0.0001(13)
C03L 0.051(2) 0.067(3) 0.0243(16) -0.0120(17) -0.0049(16) 0.018(2)
C03M 0.041(2) 0.053(2) 0.064(3) -0.019(2) -0.017(2) 0.0177(19)
C03N 0.0336(18) 0.052(2) 0.0303(17) -0.0019(15) -0.0012(14) -0.0037(16)
C03O 0.0302(17) 0.042(2) 0.0416(19) -0.0054(15) -0.0093(14) -0.0057(15)
C03P 0.053(3) 0.061(3) 0.0296(18) 0.0024(17) 0.0080(17) 0.008(2)
C03Q 0.045(2) 0.050(2) 0.0288(17) 0.0071(15) -0.0010(15) 0.0112(18)
C03R 0.042(2) 0.057(2) 0.0225(15) -0.0075(14) -0.0055(14) 0.0182(17)
C03S 0.049(2) 0.063(3) 0.0316(18) -0.0081(17) -0.0198(17) 0.006(2)
C03T 0.045(2) 0.056(2) 0.0278(17) -0.0038(15) -0.0129(15) 0.0127(18)
C03U 0.066(3) 0.059(3) 0.0330(19) -0.0093(18) -0.0024(19) 0.040(2)
C03V 0.067(3) 0.0339(19) 0.0361(19) -0.0142(15) -0.0089(18) 0.0106(18)
F03W 0.054(2) 0.261(7) 0.122(4) 0.030(4) 0.000(2) 0.080(3)
C03X 0.0285(18) 0.060(3) 0.049(2) -0.0091(19) -0.0001(16) -0.0013(17)
C03Y 0.048(2) 0.050(2) 0.043(2) -0.0213(17) -0.0025(17) -0.0144(18)
F040 0.086(3) 0.285(8) 0.117(4) 0.149(5) 0.026(3) 0.042(4)
F041 0.103(3) 0.189(6) 0.152(5) -0.007(4) -0.092(4) 0.025(3)
C042 0.050(2) 0.039(2) 0.057(2) -0.0132(18) -0.0113(19) 0.0129(18)
C043 0.058(3) 0.035(2) 0.074(3) 0.0012(19) -0.018(2) -0.0197(19)
C044 0.061(3) 0.057(3) 0.041(2) 0.0135(19) 0.0143(19) 0.034(2)
F045 0.067(2) 0.138(4) 0.204(5) 0.090(4) -0.029(3) 0.035(3)
C046 0.066(3) 0.042(2) 0.0305(18) 0.0047(15) -0.0093(18) -0.0103(19)
F047 0.238(7) 0.197(6) 0.046(2) -0.011(3) -0.013(3) -0.045(5)
C048 0.082(3) 0.040(2) 0.041(2) -0.0141(17) -0.005(2) 0.026(2)
C04B 0.038(2) 0.072(3) 0.042(2) 0.011(2) 0.0092(17) 0.024(2)
F04C 0.189(5) 0.048(2) 0.330(9) -0.078(4) -0.172(6) 0.025(3)
C2 0.087(4) 0.032(2) 0.075(3) 0.016(2) -0.050(3) -0.011(2)
C04E 0.068(3) 0.0240(17) 0.054(2) -0.0007(16) -0.012(2) 0.0076(18)
C04F 0.043(2) 0.115(5) 0.036(2) 0.014(3) 0.0007(19) -0.013(3)
C04G 0.035(3) 0.108(5) 0.095(4) 0.023(4) -0.011(3) 0.015(3)
F04H 0.363(10) 0.0297(18) 0.199(6) -0.005(2) 0.172(6) 0.036(3)
C3 0.200(11) 0.047(4) 0.198(10) 0.047(5) -0.131(9) -0.051(6)
C4 0.34(4) 0.044(7) 0.057(5) -0.006(4) 0.001(10) -0.065(14)
C4A 0.091(18) 0.037(11) 0.12(2) -0.007(12) -0.058(15) 0.010(11)

loop_
_atom_type_symbol
_atom_type_description
_atom_type_scat_dispersion_real
_atom_type_scat_dispersion_imag
_atom_type_scat_source
C C 0.0033 0.0016 'International Tables Vol C Tables 4.2.6.8 and 6.1.1.4'
H H 0.0000 0.0000 'International Tables Vol C Tables 4.2.6.8 and 6.1.1.4'
B B 0.0013 0.0007 'International Tables Vol C Tables 4.2.6.8 and 6.1.1.4'
F F 0.0171 0.0103 'International Tables Vol C Tables 4.2.6.8 and 6.1.1.4'
N N 0.0061 0.0033 'International Tables Vol C Tables 4.2.6.8 and 6.1.1.4'
O O 0.0106 0.0060 'International Tables Vol C Tables 4.2.6.8 and 6.1.1.4'
Pd Pd -0.9988 1.0072 'International Tables Vol C Tables 4.2.6.8 and 6.1.1.4'

loop_
_geom_angle_atom_site_label_1
_geom_angle_atom_site_label_2
_geom_angle_atom_site_label_3
_geom_angle
_geom_angle_site_symmetry_1
_geom_angle_site_symmetry_3
_geom_angle_publ_flag
N2 Pd1 N3 79.05(9) . . ?
N2 Pd1 C1 95.99(10) . . ?
C1 Pd1 N3 174.98(10) . . ?
N1 Pd1 N2 174.17(11) . . ?
N1 Pd1 N3 95.12(11) . . ?
N1 Pd1 C1 89.83(12) . . ?
C00X O2 C037 113.2(2) . . ?
C00S O1 C043 113.3(3) . . ?
C00Q N2 Pd1 114.60(19) . . ?
C00Q N2 C013 121.2(2) . . ?
C013 N2 Pd1 124.14(18) . . ?
C00J N3 Pd1 112.58(19) . . ?
C00J N3 C00R 123.5(2) . . ?
C00R N3 Pd1 123.84(18) . . ?
Pd1 C1 H1A 109.5 . . ?
Pd1 C1 H1B 109.5 . . ?
Pd1 C1 H1C 109.5 . . ?
H1A C1 H1B 109.5 . . ?
H1A C1 H1C 109.5 . . ?
H1B C1 H1C 109.5 . . ?
N3 C00J C00Q 116.6(2) . . ?
N3 C00J C010 130.8(3) . . ?
C00Q C00J C010 112.6(2) . . ?
C2 N1 Pd1 169.0(3) . . ?
C00R C00L C00V 120.8(3) . . ?
C00R C00L C00Y 126.4(3) . . ?
C00V C00L C00Y 112.7(2) . . ?
C00O C00M C02C 112.7(3) . . ?
C013 C00M C00O 119.5(3) . . ?
C013 C00M C02C 127.7(3) . . ?
C01N C00N C01P 114.8(3) . . ?
C01N C00N B03K 123.4(3) . . ?
C01P C00N B03K 121.7(3) . . ?
C00M C00O C01Y 113.5(3) . . ?
C00S C00O C00M 120.6(3) . . ?
C00S C00O C01Y 125.7(3) . . ?
C00S C00P C011 120.4(3) . . ?
C00S C00P C017 126.1(3) . . ?
C011 C00P C017 113.4(3) . . ?
N2 C00Q C00J 117.2(2) . . ?
N2 C00Q C020 131.1(3) . . ?
C00J C00Q C020 111.7(2) . . ?
C00L C00R N3 119.0(3) . . ?
C00L C00R C01T 119.4(3) . . ?
C01T C00R N3 120.8(3) . . ?
O1 C00S C00O 120.1(3) . . ?
O1 C00S C00P 120.3(3) . . ?
C00O C00S C00P 119.4(3) . . ?
C00L C00V C01C 113.5(3) . . ?
C00X C00V C00L 119.8(3) . . ?
C00X C00V C01C 126.5(3) . . ?
C00Z C00W B03K 122.6(3) . . ?
C01R C00W C00Z 115.0(3) . . ?
C01R C00W B03K 122.4(3) . . ?
O2 C00X C00V 120.4(3) . . ?
O2 C00X C012 120.1(3) . . ?
C012 C00X C00V 119.4(3) . . ?
C00L C00Y H00Y 113.0 . . ?
C01G C00Y C00L 105.4(2) . . ?
C01G C00Y H00Y 113.0 . . ?
C01G C00Y C01J 105.3(2) . . ?
C01J C00Y C00L 106.5(2) . . ?
C01J C00Y H00Y 113.0 . . ?
C00W C00Z H00Z 118.8 . . ?
C018 C00Z C00W 122.4(3) . . ?
C018 C00Z H00Z 118.8 . . ?
C00J C010 H010 113.3 . . ?
C00J C010 C014 105.3(2) . . ?
C00J C010 C01U 103.4(2) . . ?
C014 C010 H010 113.3 . . ?
C01U C010 H010 113.3 . . ?
C01U C010 C014 107.5(2) . . ?
C00P C011 C024 112.7(3) . . ?
C013 C011 C00P 119.5(3) . . ?
C013 C011 C024 127.8(3) . . ?
C00X C012 C01T 120.9(3) . . ?
C00X C012 C02D 125.9(3) . . ?
C01T C012 C02D 113.1(3) . . ?
C00M C013 N2 120.5(3) . . ?
C011 C013 N2 118.9(2) . . ?
C011 C013 C00M 120.3(3) . . ?
C019 C014 C010 113.8(3) . . ?
C01Q C014 C010 125.7(3) . . ?
C01Q C014 C019 120.5(3) . . ?
C01B C016 H016 120.8 . . ?
C02W C016 H016 120.8 . . ?
C02W C016 C01B 118.4(3) . . ?
C00P C017 H017 113.0 . . ?
C00P C017 C01M 105.1(3) . . ?
C01M C017 H017 113.0 . . ?
C01S C017 C00P 105.4(3) . . ?
C01S C017 H017 113.0 . . ?
C01S C017 C01M 106.6(3) . . ?
C00Z C018 C035 118.9(3) . . ?
C01L C018 C00Z 121.0(3) . . ?
C01L C018 C035 120.0(3) . . ?
C014 C019 C020 114.1(3) . . ?
C02P C019 C014 120.1(3) . . ?
C02P C019 C020 125.7(3) . . ?
C01Z C01A H01A 118.8 . . ?
C01Z C01A C02H 122.5(3) . . ?
C02H C01A H01A 118.8 . . ?
C016 C01B C01U 120.1(3) . . ?
C016 C01B C020 125.5(3) . . ?
C01U C01B C020 114.4(3) . . ?
C00V C01C H01C 113.1 . . ?
C025 C01C C00V 105.4(2) . . ?
C025 C01C H01C 113.1 . . ?
C025 C01C C029 105.5(2) . . ?
C029 C01C C00V 106.0(2) . . ?
C029 C01C H01C 113.1 . . ?
C01Z C01D H01D 120.8 . . ?
C02U C01D H01D 120.8 . . ?
C02U C01D C01Z 118.3(3) . . ?
C01K C01G C00Y 126.6(3) . . ?
C01K C01G C025 120.2(3) . . ?
C025 C01G C00Y 113.2(3) . . ?
C02Q C01I C02C 127.3(3) . . ?
C02Q C01I C02Z 120.0(3) . . ?
C02Z C01I C02C 112.6(3) . . ?
C01W C01J C00Y 126.3(3) . . ?
C01W C01J C029 120.7(3) . . ?
C029 C01J C00Y 112.9(3) . . ?
C01G C01K H01K 120.2 . . ?
C01G C01K C03H 119.5(4) . . ?
C03H C01K H01K 120.2 . . ?
C018 C01L H01L 121.2 . . ?
C028 C01L C018 117.6(3) . . ?
C028 C01L H01L 121.2 . . ?
C026 C01M C017 112.9(3) . . ?
C02O C01M C017 126.4(3) . . ?
C02O C01M C026 120.7(3) . . ?
C00N C01N H01N 118.4 . . ?
C02B C01N C00N 123.3(3) . . ?
C02B C01N H01N 118.4 . . ?
C02L C01O H01O 120.7 . . ?
C02L C01O C02R 118.7(3) . . ?
C02R C01O H01O 120.7 . . ?
C00N C01P H01P 118.9 . . ?
C02A C01P C00N 122.2(3) . . ?
C02A C01P H01P 118.9 . . ?
C014 C01Q H01Q 120.5 . . ?
C014 C01Q C02X 119.1(3) . . ?
C02X C01Q H01Q 120.5 . . ?
C00W C01R H01R 118.9 . . ?
C028 C01R C00W 122.2(3) . . ?
C028 C01R H01R 118.9 . . ?
C02T C01S C017 113.2(3) . . ?
C02V C01S C017 126.6(3) . . ?
C02V C01S C02T 120.1(3) . . ?
C00R C01T C01X 126.9(3) . . ?
C012 C01T C00R 119.6(3) . . ?
C012 C01T C01X 113.3(3) . . ?
C01B C01U C010 113.7(3) . . ?
C02E C01U C010 125.5(3) . . ?
C02E C01U C01B 120.8(3) . . ?
C02A C01V H01V 121.1 . . ?
C02A C01V C02B 117.9(3) . . ?
C02B C01V H01V 121.1 . . ?
C01J C01W H01W 120.8 . . ?
C01J C01W C02J 118.4(3) . . ?
C02J C01W H01W 120.8 . . ?
C01T C01X H01X 113.2 . . ?
C027 C01X C01T 106.9(3) . . ?
C027 C01X H01X 113.2 . . ?
C027 C01X C02L 105.1(3) . . ?
C02L C01X C01T 104.6(2) . . ?
C02L C01X H01X 113.2 . . ?
C00O C01Y H01Y 113.2 . . ?
C02Z C01Y C00O 105.0(3) . . ?
C02Z C01Y H01Y 113.2 . . ?
C030 C01Y C00O 105.7(3) . . ?
C030 C01Y H01Y 113.2 . . ?
C030 C01Y C02Z 105.7(3) . . ?
C01A C01Z C04E 120.1(3) . . ?
C01D C01Z C01A 120.5(3) . . ?
C01D C01Z C04E 119.4(3) . . ?
C00Q C020 C019 105.4(2) . . ?
C00Q C020 C01B 103.8(2) . . ?
C00Q C020 H020 113.5 . . ?
C019 C020 H020 113.5 . . ?
C01B C020 C019 106.3(2) . . ?
C01B C020 H020 113.5 . . ?
C02F C021 H021 119.0 . . ?
C03N C021 H021 119.0 . . ?
C03N C021 C02F 121.9(3) . . ?
C030 C022 C02C 113.2(3) . . ?
C03R C022 C02C 125.8(4) . . ?
C03R C022 C030 120.9(3) . . ?
C027 C023 C02D 112.7(3) . . ?
C033 C023 C027 120.9(3) . . ?
C033 C023 C02D 126.5(3) . . ?
C011 C024 H024 113.0 . . ?
C011 C024 C026 105.7(3) . . ?
C026 C024 H024 113.0 . . ?
C02T C024 C011 105.1(2) . . ?
C02T C024 H024 113.0 . . ?
C02T C024 C026 106.4(3) . . ?
C01G C025 C01C 112.9(3) . . ?
C02S C025 C01C 126.9(3) . . ?
C02S C025 C01G 120.2(3) . . ?
C01M C026 C024 113.0(3) . . ?
C03E C026 C01M 120.1(3) . . ?
C03E C026 C024 126.9(3) . . ?
C023 C027 C01X 113.6(3) . . ?
C03F C027 C01X 126.6(4) . . ?
C03F C027 C023 119.8(4) . . ?
C01L C028 C01R 121.8(3) . . ?
C01L C028 C03B 120.6(3) . . ?
C01R C028 C03B 117.7(3) . . ?
C01J C029 C01C 113.1(3) . . ?
C034 C029 C01C 126.3(3) . . ?
C034 C029 C01J 120.5(3) . . ?
C01P C02A C03Y 118.2(3) . . ?
C01V C02A C01P 121.4(3) . . ?
C01V C02A C03Y 120.4(3) . . ?
C01N C02B C03O 119.6(3) . . ?
C01V C02B C01N 120.5(3) . . ?
C01V C02B C03O 119.9(3) . . ?
C00M C02C C01I 105.2(2) . . ?
C00M C02C C022 106.1(3) . . ?
C00M C02C H02C 113.2 . . ?
C01I C02C C022 105.2(2) . . ?
C01I C02C H02C 113.2 . . ?
C022 C02C H02C 113.2 . . ?
C012 C02D H02D 113.1 . . ?
C023 C02D C012 105.7(2) . . ?
C023 C02D H02D 113.1 . . ?
C023 C02D C02Y 105.8(3) . . ?
C02Y C02D C012 105.3(3) . . ?
C02Y C02D H02D 113.1 . . ?
C01U C02E H02E 120.5 . . ?
C01U C02E C02G 118.9(3) . . ?
C02G C02E H02E 120.5 . . ?
C021 C02F B03K 120.0(3) . . ?
C02M C02F C021 115.9(3) . . ?
C02M C02F B03K 124.2(3) . . ?
C02E C02G H02G 119.9 . . ?
C02W C02G C02E 120.2(3) . . ?
C02W C02G H02G 119.9 . . ?
C01A C02H B03K 119.2(3) . . ?
C02K C02H C01A 115.8(3) . . ?
C02K C02H B03K 125.0(3) . . ?
C01W C02J H02J 119.5 . . ?
C03S C02J C01W 120.9(3) . . ?
C03S C02J H02J 119.5 . . ?
C02H C02K H02K 119.0 . . ?
C02H C02K C02U 122.0(3) . . ?
C02U C02K H02K 119.0 . . ?
C01O C02L C01X 126.3(3) . . ?
C01O C02L C02Y 121.2(3) . . ?
C02Y C02L C01X 112.5(3) . . ?
C02F C02M H02M 119.0 . . ?
C02F C02M C03D 122.0(3) . . ?
C03D C02M H02M 119.0 . . ?
C01M C02O H02O 120.5 . . ?
C01M C02O C03P 119.0(4) . . ?
C03P C02O H02O 120.5 . . ?
C019 C02P H02P 120.4 . . ?
C019 C02P C038 119.2(3) . . ?
C038 C02P H02P 120.4 . . ?
C01I C02Q H02Q 120.3 . . ?
C01I C02Q C03Q 119.5(4) . . ?
C03Q C02Q H02Q 120.3 . . ?
C01O C02R H02R 119.8 . . ?
C03J C02R C01O 120.4(3) . . ?
C03J C02R H02R 119.8 . . ?
C025 C02S H02S 120.3 . . ?
C025 C02S C03C 119.4(4) . . ?
C03C C02S H02S 120.3 . . ?
C01S C02T C024 112.9(3) . . ?
C032 C02T C01S 120.4(3) . . ?
C032 C02T C024 126.7(3) . . ?
C01D C02U C02K 120.8(3) . . ?
C01D C02U C046 119.5(3) . . ?
C02K C02U C046 119.7(3) . . ?
C01S C02V H02V 120.4 . . ?
C01S C02V C03M 119.2(4) . . ?
C03M C02V H02V 120.4 . . ?
C016 C02W H02W 119.2 . . ?
C02G C02W C016 121.6(3) . . ?
C02G C02W H02W 119.2 . . ?
C01Q C02X H02X 119.7 . . ?
C01Q C02X C038 120.5(3) . . ?
C038 C02X H02X 119.7 . . ?
C02L C02Y C02D 113.6(3) . . ?
C036 C02Y C02D 126.7(3) . . ?
C036 C02Y C02L 119.7(3) . . ?
C01I C02Z C01Y 113.7(3) . . ?
C03A C02Z C01I 120.2(3) . . ?
C03A C02Z C01Y 126.1(3) . . ?
C022 C030 C01Y 113.4(3) . . ?
C03V C030 C01Y 126.1(4) . . ?
C03V C030 C022 120.5(4) . . ?
C02T C032 H032 120.2 . . ?
C02T C032 C042 119.5(4) . . ?
C042 C032 H032 120.2 . . ?
C023 C033 H033 120.6 . . ?
C023 C033 C04B 118.9(4) . . ?
C04B C033 H033 120.6 . . ?
C029 C034 H034 120.7 . . ?
C029 C034 C03S 118.7(4) . . ?
C03S C034 H034 120.7 . . ?
F00B C035 F00C 105.4(3) . . ?
F00B C035 F00H 106.5(3) . . ?
F00B C035 C018 111.8(3) . . ?
F00C C035 F00H 107.0(3) . . ?
F00C C035 C018 112.8(3) . . ?
F00H C035 C018 112.8(3) . . ?
C02Y C036 H036 120.5 . . ?
C02Y C036 C03J 119.1(3) . . ?
C03J C036 H036 120.5 . . ?
O2 C037 H03A 109.5 . . ?
O2 C037 H03B 109.5 . . ?
O2 C037 H03C 109.5 . . ?
H03A C037 H03B 109.5 . . ?
H03A C037 H03C 109.5 . . ?
H03B C037 H03C 109.5 . . ?
C02P C038 C02X 120.5(3) . . ?
C02P C038 H038 119.8 . . ?
C02X C038 H038 119.8 . . ?
C02Z C03A H03D 120.5 . . ?
C02Z C03A C03T 119.0(4) . . ?
C03T C03A H03D 120.5 . . ?
F00G C03B F00I 105.2(3) . . ?
F00G C03B F01E 107.4(3) . . ?
F00G C03B C028 114.1(3) . . ?
F00I C03B C028 112.1(3) . . ?
F01E C03B F00I 104.8(4) . . ?
F01E C03B C028 112.6(3) . . ?
C02S C03C H03E 119.9 . . ?
C02S C03C C03H 120.2(4) . . ?
C03H C03C H03E 119.9 . . ?
C02M C03D C04G 119.3(4) . . ?
C03X C03D C02M 121.2(4) . . ?
C03X C03D C04G 119.4(4) . . ?
C026 C03E H03F 120.3 . . ?
C026 C03E C03L 119.3(4) . . ?
C03L C03E H03F 120.3 . . ?
C027 C03F H03G 120.7 . . ?
C044 C03F C027 118.5(4) . . ?
C044 C03F H03G 120.7 . . ?
C01K C03H C03C 120.4(4) . . ?
C01K C03H H03H 119.8 . . ?
C03C C03H H03H 119.8 . . ?
C02R C03J C036 120.9(3) . . ?
C02R C03J H03J 119.5 . . ?
C036 C03J H03J 119.5 . . ?
C00W B03K C00N 109.5(2) . . ?
C00W B03K C02F 109.7(2) . . ?
C00W B03K C02H 112.7(2) . . ?
C02F B03K C00N 109.1(2) . . ?
C02H B03K C00N 106.2(2) . . ?
C02H B03K C02F 109.6(2) . . ?
C03E C03L H03L 119.8 . . ?
C03P C03L C03E 120.5(4) . . ?
C03P C03L H03L 119.8 . . ?
C02V C03M H03M 119.7 . . ?
C042 C03M C02V 120.7(4) . . ?
C042 C03M H03M 119.7 . . ?
C021 C03N C04F 120.0(4) . . ?
C03X C03N C021 121.0(3) . . ?
C03X C03N C04F 118.9(4) . . ?
F015 C03O C02B 112.7(3) . . ?
F02N C03O F015 103.2(4) . . ?
F02N C03O C02B 113.4(3) . . ?
F031 C03O F015 105.0(4) . . ?
F031 C03O C02B 114.2(3) . . ?
F031 C03O F02N 107.4(5) . . ?
C02O C03P H03P 119.8 . . ?
C03L C03P C02O 120.4(4) . . ?
C03L C03P H03P 119.8 . . ?
C02Q C03Q H03Q 119.7 . . ?
C03T C03Q C02Q 120.6(4) . . ?
C03T C03Q H03Q 119.7 . . ?
C022 C03R H03R 120.9 . . ?
C022 C03R C03U 118.1(4) . . ?
C03U C03R H03R 120.9 . . ?
C02J C03S C034 120.7(3) . . ?
C02J C03S H03S 119.7 . . ?
C034 C03S H03S 119.7 . . ?
C03A C03T H03T 119.7 . . ?
C03Q C03T C03A 120.7(3) . . ?
C03Q C03T H03T 119.7 . . ?
C03R C03U H03U 119.5 . . ?
C048 C03U C03R 121.0(4) . . ?
C048 C03U H03U 119.5 . . ?
C030 C03V H03V 120.8 . . ?
C030 C03V C048 118.5(4) . . ?
C048 C03V H03V 120.8 . . ?
C03D C03X C03N 118.0(4) . . ?
C03D C03X H03X 121.0 . . ?
C03N C03X H03X 121.0 . . ?
F00F C03Y F01F 104.0(4) . . ?
F00F C03Y C02A 113.8(3) . . ?
F01F C03Y C02A 111.6(3) . . ?
F02I C03Y F00F 109.7(4) . . ?
F02I C03Y F01F 103.1(4) . . ?
F02I C03Y C02A 113.7(4) . . ?
C032 C042 H042 120.0 . . ?
C03M C042 C032 120.1(4) . . ?
C03M C042 H042 120.0 . . ?
O1 C043 H04A 109.5 . . ?
O1 C043 H04B 109.5 . . ?
O1 C043 H04C 109.5 . . ?
H04A C043 H04B 109.5 . . ?
H04A C043 H04C 109.5 . . ?
H04B C043 H04C 109.5 . . ?
C03F C044 H044 119.1 . . ?
C04B C044 C03F 121.7(4) . . ?
C04B C044 H044 119.1 . . ?
F00T C046 C02U 112.6(3) . . ?
F00U C046 F00T 101.8(4) . . ?
F00U C046 C02U 113.9(4) . . ?
F01H C046 F00T 106.1(4) . . ?
F01H C046 F00U 107.4(4) . . ?
F01H C046 C02U 114.0(4) . . ?
C03U C048 C03V 120.9(4) . . ?
C03U C048 H048 119.6 . . ?
C03V C048 H048 119.6 . . ?
C033 C04B H04D 120.0 . . ?
C044 C04B C033 120.1(4) . . ?
C044 C04B H04D 120.0 . . ?
N1 C2 C3 177.9(8) . . ?
F039 C04E C01Z 114.9(4) . . ?
F039 C04E F04C 101.7(5) . . ?
F04C C04E C01Z 112.3(4) . . ?
F04H C04E C01Z 115.2(4) . . ?
F04H C04E F039 110.0(6) . . ?
F04H C04E F04C 101.2(6) . . ?
F03I C04F C03N 114.7(4) . . ?
F03I C04F F047 99.3(5) . . ?
F040 C04F F03I 113.7(6) . . ?
F040 C04F C03N 116.5(4) . . ?
F040 C04F F047 99.9(6) . . ?
F047 C04F C03N 110.0(5) . . ?
F03W C04G C03D 113.9(5) . . ?
F03W C04G F041 105.6(6) . . ?
F041 C04G C03D 112.0(6) . . ?
F045 C04G C03D 115.0(5) . . ?
F045 C04G F03W 108.5(6) . . ?
F045 C04G F041 100.8(6) . . ?
C2 C3 H3A 114.4 . . ?
C2 C3 H3B 110.6 . . ?
C4 C3 C2 131.3(17) . . ?
C4 C3 H3A 114.4 . . ?
C4A C3 C2 138.8(17) . . ?
C4A C3 H3B 110.6 . . ?
C3 C4 H4A 120.0 . . ?
C3 C4 H4B 120.0 . . ?
H4A C4 H4B 120.0 . . ?
C3 C4A H4AA 120.0 . . ?
C3 C4A H4AB 120.0 . . ?
H4AA C4A H4AB 120.0 . . ?

loop_
_geom_bond_atom_site_label_1
_geom_bond_atom_site_label_2
_geom_bond_distance
_geom_bond_site_symmetry_2
_geom_bond_publ_flag
Pd1 N2 2.050(2) . ?
Pd1 N3 2.128(2) . ?
Pd1 C1 2.074(2) . ?
Pd1 N1 1.990(3) . ?
O2 C00X 1.385(3) . ?
O2 C037 1.420(4) . ?
O1 C00S 1.384(4) . ?
O1 C043 1.425(5) . ?
N2 C00Q 1.283(4) . ?
N2 C013 1.447(4) . ?
N3 C00J 1.277(4) . ?
N3 C00R 1.431(4) . ?
F00B C035 1.325(5) . ?
F00C C035 1.331(5) . ?
C1 H1A 0.9700 . ?
C1 H1B 0.9700 . ?
C1 H1C 0.9700 . ?
F00F C03Y 1.312(5) . ?
F00G C03B 1.305(4) . ?
F00H C035 1.333(4) . ?
F00I C03B 1.331(5) . ?
C00J C00Q 1.503(4) . ?
C00J C010 1.506(4) . ?
N1 C2 1.131(5) . ?
C00L C00R 1.384(4) . ?
C00L C00V 1.401(4) . ?
C00L C00Y 1.525(4) . ?
C00M C00O 1.399(4) . ?
C00M C013 1.390(4) . ?
C00M C02C 1.524(4) . ?
C00N C01N 1.397(4) . ?
C00N C01P 1.405(4) . ?
C00N B03K 1.656(4) . ?
C00O C00S 1.386(4) . ?
C00O C01Y 1.524(4) . ?
C00P C00S 1.389(4) . ?
C00P C011 1.402(4) . ?
C00P C017 1.522(4) . ?
C00Q C020 1.513(4) . ?
C00R C01T 1.398(4) . ?
F00T C046 1.356(6) . ?
F00U C046 1.310(5) . ?
C00V C00X 1.390(4) . ?
C00V C01C 1.527(4) . ?
C00W C00Z 1.412(4) . ?
C00W C01R 1.402(4) . ?
C00W B03K 1.640(4) . ?
C00X C012 1.389(4) . ?
C00Y H00Y 0.9900 . ?
C00Y C01G 1.522(4) . ?
C00Y C01J 1.523(4) . ?
C00Z H00Z 0.9400 . ?
C00Z C018 1.397(4) . ?
C010 H010 0.9900 . ?
C010 C014 1.521(4) . ?
C010 C01U 1.516(4) . ?
C011 C013 1.389(4) . ?
C011 C024 1.528(4) . ?
C012 C01T 1.397(4) . ?
C012 C02D 1.526(4) . ?
C014 C019 1.404(4) . ?
C014 C01Q 1.384(4) . ?
F015 C03O 1.309(5) . ?
C016 H016 0.9400 . ?
C016 C01B 1.395(4) . ?
C016 C02W 1.389(5) . ?
C017 H017 0.9900 . ?
C017 C01M 1.529(5) . ?
C017 C01S 1.519(5) . ?
C018 C01L 1.392(4) . ?
C018 C035 1.495(5) . ?
C019 C020 1.529(4) . ?
C019 C02P 1.386(4) . ?
C01A H01A 0.9400 . ?
C01A C01Z 1.393(4) . ?
C01A C02H 1.401(4) . ?
C01B C01U 1.406(4) . ?
C01B C020 1.518(4) . ?
C01C H01C 0.9900 . ?
C01C C025 1.519(4) . ?
C01C C029 1.523(4) . ?
C01D H01D 0.9400 . ?
C01D C01Z 1.384(5) . ?
C01D C02U 1.382(5) . ?
F01E C03B 1.308(5) . ?
F01F C03Y 1.343(6) . ?
C01G C01K 1.374(5) . ?
C01G C025 1.405(5) . ?
F01H C046 1.307(5) . ?
C01I C02C 1.531(4) . ?
C01I C02Q 1.381(5) . ?
C01I C02Z 1.397(5) . ?
C01J C01W 1.382(4) . ?
C01J C029 1.407(5) . ?
C01K H01K 0.9400 . ?
C01K C03H 1.389(5) . ?
C01L H01L 0.9400 . ?
C01L C028 1.373(5) . ?
C01M C026 1.402(5) . ?
C01M C02O 1.376(5) . ?
C01N H01N 0.9400 . ?
C01N C02B 1.392(4) . ?
C01O H01O 0.9400 . ?
C01O C02L 1.376(5) . ?
C01O C02R 1.403(5) . ?
C01P H01P 0.9400 . ?
C01P C02A 1.398(4) . ?
C01Q H01Q 0.9400 . ?
C01Q C02X 1.390(5) . ?
C01R H01R 0.9400 . ?
C01R C028 1.400(4) . ?
C01S C02T 1.404(5) . ?
C01S C02V 1.379(5) . ?
C01T C01X 1.526(4) . ?
C01U C02E 1.377(5) . ?
C01V H01V 0.9400 . ?
C01V C02A 1.376(5) . ?
C01V C02B 1.390(5) . ?
C01W H01W 0.9400 . ?
C01W C02J 1.401(5) . ?
C01X H01X 0.9900 . ?
C01X C027 1.518(5) . ?
C01X C02L 1.526(4) . ?
C01Y H01Y 0.9900 . ?
C01Y C02Z 1.519(5) . ?
C01Y C030 1.519(5) . ?
C01Z C04E 1.490(5) . ?
C020 H020 0.9900 . ?
C021 H021 0.9400 . ?
C021 C02F 1.412(4) . ?
C021 C03N 1.386(5) . ?
C022 C02C 1.531(5) . ?
C022 C030 1.390(5) . ?
C022 C03R 1.383(5) . ?
C023 C027 1.404(5) . ?
C023 C02D 1.520(5) . ?
C023 C033 1.380(5) . ?
C024 H024 0.9900 . ?
C024 C026 1.528(5) . ?
C024 C02T 1.524(5) . ?
C025 C02S 1.384(5) . ?
C026 C03E 1.377(5) . ?
C027 C03F 1.394(5) . ?
C028 C03B 1.499(4) . ?
C029 C034 1.381(4) . ?
C02A C03Y 1.494(5) . ?
C02B C03O 1.489(5) . ?
C02C H02C 0.9900 . ?
C02D H02D 0.9900 . ?
C02D C02Y 1.523(5) . ?
C02E H02E 0.9400 . ?
C02E C02G 1.398(5) . ?
C02F C02M 1.382(5) . ?
C02F B03K 1.655(5) . ?
C02G H02G 0.9400 . ?
C02G C02W 1.379(6) . ?
C02H C02K 1.392(4) . ?
C02H B03K 1.652(4) . ?
F02I C03Y 1.301(5) . ?
C02J H02J 0.9400 . ?
C02J C03S 1.380(6) . ?
C02K H02K 0.9400 . ?
C02K C02U 1.401(4) . ?
C02L C02Y 1.404(5) . ?
C02M H02M 0.9400 . ?
C02M C03D 1.399(6) . ?
F02N C03O 1.300(5) . ?
C02O H02O 0.9400 . ?
C02O C03P 1.390(6) . ?
C02P H02P 0.9400 . ?
C02P C038 1.390(5) . ?
C02Q H02Q 0.9400 . ?
C02Q C03Q 1.395(5) . ?
C02R H02R 0.9400 . ?
C02R C03J 1.378(6) . ?
C02S H02S 0.9400 . ?
C02S C03C 1.384(6) . ?
C02T C032 1.382(5) . ?
C02U C046 1.494(5) . ?
C02V H02V 0.9400 . ?
C02V C03M 1.399(6) . ?
C02W H02W 0.9400 . ?
C02X H02X 0.9400 . ?
C02X C038 1.391(6) . ?
C02Y C036 1.388(4) . ?
C02Z C03A 1.390(4) . ?
C030 C03V 1.389(5) . ?
F031 C03O 1.293(5) . ?
C032 H032 0.9400 . ?
C032 C042 1.392(6) . ?
C033 H033 0.9400 . ?
C033 C04B 1.398(6) . ?
C034 H034 0.9400 . ?
C034 C03S 1.400(6) . ?
C036 H036 0.9400 . ?
C036 C03J 1.396(5) . ?
C037 H03A 0.9700 . ?
C037 H03B 0.9700 . ?
C037 H03C 0.9700 . ?
C038 H038 0.9400 . ?
F039 C04E 1.261(5) . ?
C03A H03D 0.9400 . ?
C03A C03T 1.396(6) . ?
C03C H03E 0.9400 . ?
C03C C03H 1.393(6) . ?
C03D C03X 1.375(6) . ?
C03D C04G 1.481(6) . ?
C03E H03F 0.9400 . ?
C03E C03L 1.390(6) . ?
C03F H03G 0.9400 . ?
C03F C044 1.385(7) . ?
C03H H03H 0.9400 . ?
F03I C04F 1.272(6) . ?
C03J H03J 0.9400 . ?
C03L H03L 0.9400 . ?
C03L C03P 1.386(7) . ?
C03M H03M 0.9400 . ?
C03M C042 1.385(6) . ?
C03N C03X 1.379(6) . ?
C03N C04F 1.498(6) . ?
C03P H03P 0.9400 . ?
C03Q H03Q 0.9400 . ?
C03Q C03T 1.368(6) . ?
C03R H03R 0.9400 . ?
C03R C03U 1.408(6) . ?
C03S H03S 0.9400 . ?
C03T H03T 0.9400 . ?
C03U H03U 0.9400 . ?
C03U C048 1.361(7) . ?
C03V H03V 0.9400 . ?
C03V C048 1.401(7) . ?
F03W C04G 1.313(7) . ?
C03X H03X 0.9400 . ?
F040 C04F 1.221(7) . ?
F041 C04G 1.356(9) . ?
C042 H042 0.9400 . ?
C043 H04A 0.9700 . ?
C043 H04B 0.9700 . ?
C043 H04C 0.9700 . ?
C044 H044 0.9400 . ?
C044 C04B 1.376(8) . ?
F045 C04G 1.274(8) . ?
F047 C04F 1.368(8) . ?
C048 H048 0.9400 . ?
C04B H04D 0.9400 . ?
F04C C04E 1.284(7) . ?
C2 C3 1.432(8) . ?
C04E F04H 1.224(6) . ?
C3 H3A 0.9400 . ?
C3 H3B 0.9400 . ?
C3 C4 1.13(2) . ?
C3 C4A 0.93(3) . ?
C4 H4A 0.9400 . ?
C4 H4B 0.9400 . ?
C4A H4AA 0.9400 . ?
C4A H4AB 0.9400 . ?
